data_1553246
loop_
_publ_author_name
'Smith, Catherine J.'
'Mansfield, Steven J.'
'Anderson, Edward A.'
'Burton, Jonathan W.'

_publ_section_title
;
 Four Step Total Synthesis of an H3Receptor Antagonist Using Only Tools
 Found in a Typical Teaching Laboratory
;
_journal_issue 1
_journal_name_full 'Journal of Chemical Education'
_journal_page_first 137
_journal_paper_doi 10.1021/acs.jchemed.7b00982
_journal_volume 96
_journal_year 2018
_chemical_compound_source synthetic
_chemical_formula_moiety 'C27 H36 N2 O3, 0.50 (H2 O)'
_chemical_formula_sum 'C27 H37 N2 O3.5'
_chemical_formula_weight 445.60
_chemical_melting_point 344.5(5)
_space_group_IT_number 14
_space_group_name_Hall '-P 2ybc'
_space_group_name_H-M_alt 'P 1 21/c 1'
_symmetry_cell_setting monoclinic
_symmetry_space_group_name_Hall '-P 2ybc'
_symmetry_space_group_name_H-M 'P 1 21/c 1'
_atom_sites_solution_hydrogens difmap
_atom_sites_solution_primary other
_audit_creation_date 2017-10-31
_audit_creation_method CRYSTALS_ver_14.61_build_6236
_cell_angle_alpha 90
_cell_angle_beta 100.974(3)
_cell_angle_gamma 90
_cell_formula_units_Z 8
_cell_length_a 26.9572(8)
_cell_length_b 9.9991(3)
_cell_length_c 19.3387(5)
_cell_measurement_reflns_used 8202
_cell_measurement_temperature 150
_cell_measurement_theta_max 76
_cell_measurement_theta_min 5
_cell_volume 5117.4(3)
_computing_cell_refinement 'CrysAlisPro, (Agilent, 2011)'
_computing_data_collection 'SuperNova, (Oxford Diffraction, 2010)'
_computing_data_reduction 'CrysAlisPro, (Agilent, 2011)'
_computing_molecular_graphics 'CAMERON (Watkin et al., 1996)'
_computing_publication_material 'CRYSTALS (Betteridge et al., 2003)'
_computing_structure_refinement 'CRYSTALS (Betteridge et al., 2003)'
_computing_structure_solution 'Superflip (Palatinus & Chapuis, 2007)'
_diffrn_ambient_temperature 150
_diffrn_measured_fraction_theta_full 0.997
_diffrn_measured_fraction_theta_max 0.983
_diffrn_measurement_device Area
_diffrn_measurement_device_type 'Oxford Diffraction SuperNova'
_diffrn_measurement_method \w
_diffrn_radiation_monochromator graphite
_diffrn_radiation_type 'Cu K\a'
_diffrn_radiation_wavelength 1.54180
_diffrn_reflns_av_R_equivalents 0.0300
_diffrn_reflns_av_sigmaI/netI 0.0480
_diffrn_reflns_limit_h_max 33
_diffrn_reflns_limit_h_min -31
_diffrn_reflns_limit_k_max 11
_diffrn_reflns_limit_k_min -12
_diffrn_reflns_limit_l_max 24
_diffrn_reflns_limit_l_min -18
_diffrn_reflns_number 30975
_diffrn_reflns_theta_full 73.716
_diffrn_reflns_theta_max 76.787
_diffrn_reflns_theta_min 4.640
_diffrn_standards_number 0
_exptl_absorpt_coefficient_mu 0.604
_exptl_absorpt_correction_T_max 0.98
_exptl_absorpt_correction_T_min 0.94
_exptl_absorpt_correction_type multi-scan
_exptl_absorpt_process_details 'CrysAlisPro, (Agilent, 2011)'
_exptl_crystal_colour clear_pale_colourless
_exptl_crystal_density_diffrn 1.157
_exptl_crystal_density_meas ?
_exptl_crystal_density_method 'not measured'
_exptl_crystal_description plate
_exptl_crystal_F_000 1928
_exptl_crystal_size_max 0.21
_exptl_crystal_size_mid 0.18
_exptl_crystal_size_min 0.04
_refine_diff_density_max 0.88
_refine_diff_density_min -0.62
_refine_ls_extinction_method None
_refine_ls_goodness_of_fit_ref 0.9954
_refine_ls_hydrogen_treatment constr
_refine_ls_matrix_type full
_refine_ls_number_parameters 759
_refine_ls_number_reflns 10572
_refine_ls_number_restraints 1318
_refine_ls_R_factor_all 0.0869
_refine_ls_R_factor_gt 0.0692
_refine_ls_shift/su_max 0.0008193
_refine_ls_shift/su_mean 0.0000486
_refine_ls_structure_factor_coef Fsqd
_refine_ls_weighting_details
;
 Method= Modified Sheldrick 
 w=1/[\s^2^(F^2^) + ( 0.12P)^2^ + 3.27P] 
 ,where P=(max(Fo^2^,0) + 2Fc^2^)/3 
;
_refine_ls_weighting_scheme calc
_refine_ls_wR_factor_all 0.2142
_refine_ls_wR_factor_gt 0.1871
_refine_ls_wR_factor_ref 0.2134
_reflns_limit_h_max 33
_reflns_limit_h_min -33
_reflns_limit_k_max 12
_reflns_limit_k_min 0
_reflns_limit_l_max 24
_reflns_limit_l_min 0
_reflns_number_gt 8112
_reflns_number_total 10616
_reflns_threshold_expression I>2.0\s(I)
_oxford_diffrn_Wilson_B_factor 3.15
_oxford_diffrn_Wilson_scale 0.28
_oxford_refine_ls_r_factor_ref 0.0868
_oxford_refine_ls_scale 2.009(19)
_oxford_reflns_number_all 10579
_oxford_reflns_threshold_expression_ref I>-3.0\s(I)
_oxford_structure_analysis_title 040eaa17
_cod_data_source_file ed7b00982_si_003.cif
_cod_data_source_block 1
_cod_depositor_comments
;
The following automatic conversions were performed:

data item '_chemical_melting_point' value '344-345' was changed to
'344.5(5)' -- the average value was taken and precision was
estimated.

data item '_atom_sites_solution_primary' value 'Other' was changed to
'other' in accordance with the
/home/saulius/struct/COD-crude-data/automatic-downloads/DataCite-retrospective/ACS/depositions/lib/dictionaries/cif_core.dic
dictionary named 'cif_core.dic' version 2.4.2 last updated on
2011-04-26.

data item '_exptl_crystal_density_meas' value 'not measured' was
changed to '?' -- the value is perceived as not measured.

Automatic conversion script
Id: cif_fix_values 6909 2019-04-08 15:41:33Z antanas 
;
_cod_original_sg_symbol_H-M 'P 21/c'
_cod_original_formula_sum 'C27 H37 N2 O3.50'
_cod_database_code 1553246

loop_
_symmetry_equiv_pos_as_xyz
x,y,z
-x,-y,-z
x,-y+1/2,z+1/2
-x,y+1/2,-z+1/2

loop_
_atom_site_label
_atom_site_type_symbol
_atom_site_fract_x
_atom_site_fract_y
_atom_site_fract_z
_atom_site_U_iso_or_equiv
_atom_site_occupancy
_atom_site_adp_type
_atom_site_refinement_flags_posn
_atom_site_refinement_flags_adp
_atom_site_refinement_flags_occupancy
_atom_site_disorder_assembly
_atom_site_disorder_group
O1 O -0.28305(8) 0.4649(2) 0.24414(10) 0.0605 1.0000 Uani . . . . .
C2 C -0.23021(11) 0.4426(3) 0.25919(14) 0.0515 1.0000 Uani . . . . .
C3 C -0.20082(10) 0.5727(2) 0.27330(11) 0.0415 1.0000 Uani . . . . .
N4 N -0.21724(7) 0.6432(2) 0.33128(10) 0.0389 1.0000 Uani . . . . .
C5 C -0.27231(10) 0.6582(3) 0.32202(15) 0.0517 1.0000 Uani . . . . .
C6 C -0.29824(11) 0.5250(3) 0.30335(16) 0.0614 1.0000 Uani . . . . .
C7 C -0.18676(8) 0.6981(2) 0.38803(11) 0.0341 1.0000 Uani . . . . .
O8 O -0.20343(7) 0.73635(19) 0.43998(9) 0.0459 1.0000 Uani . . . . .
C9 C -0.13208(8) 0.71968(19) 0.38629(10) 0.0297 1.0000 Uani . . . . .
C10 C -0.11572(8) 0.7655(2) 0.32617(10) 0.0316 1.0000 Uani . . . . .
C11 C -0.06618(8) 0.8024(2) 0.32891(10) 0.0303 1.0000 Uani . . . . .
C12 C -0.03009(8) 0.79587(19) 0.39143(10) 0.0282 1.0000 Uani . . . . .
C13 C -0.04672(8) 0.7482(2) 0.45147(10) 0.0323 1.0000 Uani . . . . .
C14 C -0.09654(8) 0.7125(2) 0.44908(10) 0.0331 1.0000 Uani . . . . .
C15 C 0.02251(8) 0.83925(19) 0.39339(10) 0.0278 1.0000 Uani . . . . .
C16 C 0.04316(8) 0.83924(19) 0.33195(10) 0.0295 1.0000 Uani . . . . .
C17 C 0.09194(8) 0.8796(2) 0.33216(10) 0.0321 1.0000 Uani . U . . .
C18 C 0.12265(7) 0.92265(19) 0.39442(9) 0.0309 1.0000 Uani D U . . .
C19 C 0.10326(8) 0.9244(2) 0.45635(11) 0.0347 1.0000 Uani . U . . .
C20 C 0.05398(8) 0.8835(2) 0.45523(10) 0.0328 1.0000 Uani . . . . .
O21 O 0.17025(5) 0.96074(16) 0.38879(7) 0.0383 1.0000 Uani D U . . .
C22 C 0.20420(8) 1.0052(3) 0.45068(9) 0.0451 1.0000 Uani D U . . .
C23 C 0.25295(10) 1.0405(4) 0.42582(10) 0.0556 0.867(5) Uani D U P 2 1
C24 C 0.29387(9) 1.0892(3) 0.48331(10) 0.0488 0.867(5) Uani D U P 2 1
N25 N 0.33780(7) 1.1366(2) 0.45563(10) 0.0579 0.867(5) Uani D U P 2 1
C26 C 0.36297(10) 1.0236(3) 0.42693(18) 0.0676 0.867(5) Uani D U P 2 1
C27 C 0.40769(11) 1.0699(3) 0.39560(16) 0.0929 0.867(5) Uani D U P 2 1
C28 C 0.44477(9) 1.1448(4) 0.4514(2) 0.1045 0.867(5) Uani D U P 2 1
C29 C 0.41866(11) 1.2596(3) 0.48287(18) 0.0992 0.867(5) Uani D U P 2 1
C30 C 0.37333(10) 1.2051(4) 0.51054(14) 0.0742 0.867(5) Uani D U P 2 1
C31 C 0.43288(15) 0.9538(5) 0.3666(3) 0.1133 0.867(5) Uani D U P 2 1
C32 C 0.45455(16) 1.3296(5) 0.5396(3) 0.1239 0.867(5) Uani D U P 2 1
O33 O 0.30642(9) 0.3250(3) 0.34312(14) 0.0718 1.0000 Uani . . . . .
C123 C 0.2457(3) 1.0735(8) 0.4245(2) 0.0677 0.133(5) Uani D U P 2 2
C124 C 0.2931(3) 1.0009(9) 0.4390(13) 0.0892 0.133(5) Uani D U P 2 2
N125 N 0.3358(3) 1.0881(13) 0.4355(9) 0.0970 0.133(5) Uani D U P 2 2
C126 C 0.3760(4) 1.0134(18) 0.4109(10) 0.1000 0.133(5) Uani D U P 2 2
C127 C 0.4206(5) 1.102(2) 0.4048(10) 0.1056 0.133(5) Uani D U P 2 2
C128 C 0.4409(4) 1.167(2) 0.4758(10) 0.1067 0.133(5) Uani D U P 2 2
C129 C 0.3996(5) 1.2424(19) 0.5029(10) 0.1055 0.133(5) Uani D U P 2 2
C130 C 0.3552(5) 1.1483(18) 0.5050(9) 0.1008 0.133(5) Uani D U P 2 2
C131 C 0.4609(6) 1.025(3) 0.3789(14) 0.1082 0.133(5) Uani D U P 2 2
C132 C 0.4191(8) 1.302(3) 0.5739(13) 0.1094 0.133(5) Uani D U P 2 2
O201 O -0.27112(7) 0.3359(2) 0.49696(10) 0.0578 1.0000 Uani . . . . .
C202 C -0.22845(10) 0.4062(3) 0.48254(13) 0.0475 1.0000 Uani . . . . .
C203 C -0.18432(9) 0.3999(3) 0.54373(13) 0.0431 1.0000 Uani . . . . .
N204 N -0.20002(7) 0.4513(2) 0.60730(9) 0.0371 1.0000 Uani . . . . .
C205 C -0.24658(11) 0.3896(3) 0.62019(13) 0.0509 1.0000 Uani . . . . .
C206 C -0.28723(11) 0.3949(4) 0.55552(15) 0.0610 1.0000 Uani . . . . .
C207 C -0.17828(8) 0.5550(2) 0.64647(10) 0.0321 1.0000 Uani . . . . .
O208 O -0.19943(6) 0.61468(18) 0.68887(8) 0.0423 1.0000 Uani . . . . .
C209 C -0.12532(8) 0.5921(2) 0.64128(10) 0.0297 1.0000 Uani . . . . .
C210 C -0.11186(8) 0.7265(2) 0.63939(10) 0.0299 1.0000 Uani . . . . .
C211 C -0.06228(8) 0.76238(19) 0.63841(10) 0.0290 1.0000 Uani . . . . .
C212 C -0.02415(8) 0.66612(19) 0.64132(9) 0.0272 1.0000 Uani . . . . .
C213 C -0.03793(8) 0.5318(2) 0.64596(11) 0.0344 1.0000 Uani . . . . .
C214 C -0.08747(8) 0.4956(2) 0.64513(12) 0.0360 1.0000 Uani . . . . .
C215 C 0.02870(8) 0.70519(19) 0.64012(9) 0.0281 1.0000 Uani . . . . .
C216 C 0.06135(8) 0.6197(2) 0.61277(11) 0.0353 1.0000 Uani . . . . .
C217 C 0.11029(9) 0.6567(2) 0.61047(12) 0.0382 1.0000 Uani . U . . .
C218 C 0.12885(7) 0.78110(18) 0.63612(10) 0.0323 1.0000 Uani D U . . .
C219 C 0.09751(8) 0.8661(2) 0.66475(11) 0.0350 1.0000 Uani . U . . .
C220 C 0.04804(8) 0.8281(2) 0.66605(10) 0.0316 1.0000 Uani . . . . .
O221 O 0.17746(5) 0.81033(14) 0.63085(9) 0.0412 1.0000 Uani D U . . .
C222 C 0.19650(8) 0.9391(2) 0.65055(14) 0.0548 1.0000 Uani D U . . .
C223 C 0.25003(9) 0.9526(3) 0.63977(12) 0.0610 1.0000 Uani D U . . .
C224 C 0.28832(10) 0.9251(4) 0.70184(13) 0.0513 0.708(6) Uani D U P 3 1
N225 N 0.34008(8) 0.9305(3) 0.68917(12) 0.0560 0.708(6) Uani D U P 3 1
C226 C 0.37559(12) 0.9516(4) 0.75279(16) 0.0768 0.708(6) Uani D U P 3 1
C227 C 0.42975(13) 0.9685(4) 0.7407(2) 0.0943 0.708(6) Uani D U P 3 1
C228 C 0.44330(11) 0.8446(5) 0.7025(2) 0.0858 0.708(6) Uani D U P 3 1
C229 C 0.40521(12) 0.8173(4) 0.63478(17) 0.0758 0.708(6) Uani D U P 3 1
C230 C 0.35263(11) 0.8112(3) 0.65322(19) 0.0598 0.708(6) Uani D U P 3 1
C231 C 0.41737(17) 0.6958(6) 0.5990(3) 0.0959 0.708(6) Uani D U P 3 1
C232 C 0.46529(19) 0.9931(7) 0.8056(3) 0.1242 0.708(6) Uani D U P 3 1
C324 C 0.28484(18) 0.8573(8) 0.6775(5) 0.0883 0.292(6) Uani D U P 3 2
N325 N 0.33821(19) 0.8936(8) 0.6820(4) 0.1039 0.292(6) Uani D U P 3 2
C326 C 0.3598(3) 0.9450(11) 0.7498(5) 0.1123 0.292(6) Uani D U P 3 2
C327 C 0.4137(3) 0.9955(11) 0.7542(6) 0.1206 0.292(6) Uani D U P 3 2
C328 C 0.4453(2) 0.8805(12) 0.7338(7) 0.1207 0.292(6) Uani D U P 3 2
C329 C 0.4219(3) 0.8201(12) 0.6622(6) 0.1192 0.292(6) Uani D U P 3 2
C330 C 0.3673(2) 0.7826(9) 0.6639(6) 0.1109 0.292(6) Uani D U P 3 2
C331 C 0.4508(4) 0.7068(15) 0.6440(9) 0.1278 0.292(6) Uani D U P 3 2
C332 C 0.4347(5) 1.0497(17) 0.8227(8) 0.1290 0.292(6) Uani D U P 3 2
H21 H -0.2213 0.3828 0.3003 0.0613 1.0000 Uiso R . . . .
H22 H -0.2215 0.3985 0.2178 0.0612 1.0000 Uiso R . . . .
H31 H -0.1645 0.5534 0.2857 0.0491 1.0000 Uiso R . . . .
H32 H -0.2077 0.6286 0.2309 0.0498 1.0000 Uiso R . . . .
H51 H -0.2813 0.6960 0.3635 0.0615 1.0000 Uiso R . . . .
H52 H -0.2826 0.7174 0.2826 0.0611 1.0000 Uiso R . . . .
H61 H -0.2909 0.4650 0.3443 0.0732 1.0000 Uiso R . . . .
H62 H -0.3342 0.5408 0.2900 0.0741 1.0000 Uiso R . . . .
H101 H -0.1390 0.7781 0.2842 0.0381 1.0000 Uiso R . . . .
H111 H -0.0570 0.8371 0.2884 0.0347 1.0000 Uiso R . . . .
H131 H -0.0238 0.7421 0.4939 0.0383 1.0000 Uiso R . . . .
H141 H -0.1071 0.6839 0.4904 0.0400 1.0000 Uiso R . . . .
H161 H 0.0231 0.8108 0.2893 0.0356 1.0000 Uiso R . . . .
H171 H 0.1045 0.8783 0.2896 0.0390 1.0000 Uiso R . . . .
H191 H 0.1231 0.9525 0.4981 0.0420 1.0000 Uiso R . . . .
H201 H 0.0415 0.8856 0.4972 0.0392 1.0000 Uiso R . . . .
H221 H 0.2093 0.9355 0.4865 0.0537 0.867(5) Uiso R . P 2 1
H222 H 0.1906 1.0813 0.4703 0.0531 0.867(5) Uiso R . P 2 1
H223 H 0.2169 0.9295 0.4801 0.0540 0.133(5) Uiso R . P 2 2
H224 H 0.1874 1.0668 0.4773 0.0539 0.133(5) Uiso R . P 2 2
H231 H 0.2649 0.9628 0.4031 0.0674 0.867(5) Uiso R . P 2 1
H232 H 0.2447 1.1164 0.3923 0.0676 0.867(5) Uiso R . P 2 1
H241 H 0.2814 1.1629 0.5067 0.0596 0.867(5) Uiso R . P 2 1
H242 H 0.3041 1.0168 0.5167 0.0589 0.867(5) Uiso R . P 2 1
H261 H 0.3745 0.9603 0.4652 0.0807 0.867(5) Uiso R . P 2 1
H262 H 0.3384 0.9773 0.3900 0.0806 0.867(5) Uiso R . P 2 1
H271 H 0.3956 1.1350 0.3558 0.1120 0.867(5) Uiso R . P 2 1
H281 H 0.4728 1.1810 0.4308 0.1263 0.867(5) Uiso R . P 2 1
H282 H 0.4583 1.0814 0.4898 0.1259 0.867(5) Uiso R . P 2 1
H291 H 0.4071 1.3266 0.4457 0.1189 0.867(5) Uiso R . P 2 1
H302 H 0.3845 1.1438 0.5497 0.0890 0.867(5) Uiso R . P 2 1
H303 H 0.3550 1.2778 0.5278 0.0881 0.867(5) Uiso R . P 2 1
H311 H 0.4594 0.9855 0.3427 0.1702 0.867(5) Uiso R . P 2 1
H312 H 0.4462 0.8943 0.4057 0.1699 0.867(5) Uiso R . P 2 1
H313 H 0.4077 0.9052 0.3333 0.1700 0.867(5) Uiso R . P 2 1
H321 H 0.4372 1.4082 0.5544 0.1859 0.867(5) Uiso R . P 2 1
H322 H 0.4843 1.3575 0.5213 0.1861 0.867(5) Uiso R . P 2 1
H323 H 0.4644 1.2704 0.5807 0.1857 0.867(5) Uiso R . P 2 1
H331 H 0.3164 0.2609 0.3740 0.1088 1.0000 Uiso R . . . .
H332 H 0.2732 0.3315 0.3352 0.1082 1.0000 Uiso R . . . .
H1231 H 0.2512 1.1594 0.4474 0.0809 0.133(5) Uiso R . P 2 2
H1232 H 0.2358 1.0863 0.3738 0.0811 0.133(5) Uiso R . P 2 2
H1241 H 0.2973 0.9620 0.4857 0.1069 0.133(5) Uiso R . P 2 2
H1242 H 0.2918 0.9303 0.4043 0.1071 0.133(5) Uiso R . P 2 2
H1262 H 0.3872 0.9423 0.4443 0.1200 0.133(5) Uiso R . P 2 2
H1263 H 0.3625 0.9743 0.3653 0.1200 0.133(5) Uiso R . P 2 2
H1271 H 0.4088 1.1735 0.3704 0.1260 0.133(5) Uiso R . P 2 2
H1281 H 0.4680 1.2282 0.4712 0.1270 0.133(5) Uiso R . P 2 2
H1282 H 0.4538 1.0976 0.5099 0.1270 0.133(5) Uiso R . P 2 2
H1291 H 0.3883 1.3155 0.4698 0.1261 0.133(5) Uiso R . P 2 2
H1302 H 0.3660 1.0778 0.5390 0.1200 0.133(5) Uiso R . P 2 2
H1303 H 0.3284 1.1996 0.5194 0.1200 0.133(5) Uiso R . P 2 2
H1311 H 0.4885 1.0826 0.3756 0.1287 0.133(5) Uiso R . P 2 2
H1312 H 0.4721 0.9553 0.4113 0.1287 0.133(5) Uiso R . P 2 2
H1313 H 0.4477 0.9883 0.3339 0.1287 0.133(5) Uiso R . P 2 2
H1321 H 0.3926 1.3491 0.5892 0.1308 0.133(5) Uiso R . P 2 2
H1322 H 0.4459 1.3617 0.5708 0.1308 0.133(5) Uiso R . P 2 2
H1323 H 0.4310 1.2329 0.6067 0.1308 0.133(5) Uiso R . P 2 2
H2021 H -0.2371 0.5014 0.4726 0.0569 1.0000 Uiso R . . . .
H2022 H -0.2189 0.3657 0.4409 0.0566 1.0000 Uiso R . . . .
H2031 H -0.1565 0.4526 0.5334 0.0519 1.0000 Uiso R . . . .
H2032 H -0.1735 0.3066 0.5527 0.0532 1.0000 Uiso R . . . .
H2051 H -0.2570 0.4340 0.6589 0.0609 1.0000 Uiso R . . . .
H2052 H -0.2393 0.2968 0.6319 0.0607 1.0000 Uiso R . . . .
H2061 H -0.2958 0.4886 0.5456 0.0725 1.0000 Uiso R . . . .
H2062 H -0.3170 0.3485 0.5630 0.0727 1.0000 Uiso R . . . .
H2101 H -0.1360 0.7935 0.6389 0.0362 1.0000 Uiso R . . . .
H2111 H -0.0542 0.8533 0.6353 0.0347 1.0000 Uiso R . . . .
H2131 H -0.0137 0.4642 0.6483 0.0410 1.0000 Uiso R . . . .
H2141 H -0.0951 0.4061 0.6479 0.0435 1.0000 Uiso R . . . .
H2161 H 0.0496 0.5364 0.5944 0.0425 1.0000 Uiso R . . . .
H2171 H 0.1313 0.5974 0.5916 0.0457 1.0000 Uiso R . . . .
H2191 H 0.1092 0.9496 0.6824 0.0427 1.0000 Uiso R . . . .
H2201 H 0.0268 0.8857 0.6852 0.0380 1.0000 Uiso R . . . .
H2221 H 0.1955 0.9519 0.6974 0.0628 1.0000 Uiso R . . . .
H2222 H 0.1733 1.0052 0.6215 0.0673 1.0000 Uiso R . . . .
H2231 H 0.2566 1.0431 0.6214 0.0727 0.708(6) Uiso R . P 3 1
H2232 H 0.2547 0.8813 0.6047 0.0735 0.708(6) Uiso R . P 3 1
H2233 H 0.2631 1.0403 0.6573 0.0734 0.292(6) Uiso R . P 3 2
H2234 H 0.2503 0.9438 0.5891 0.0734 0.292(6) Uiso R . P 3 2
H2241 H 0.2851 0.9961 0.7345 0.0620 0.708(6) Uiso R . P 3 1
H2242 H 0.2823 0.8336 0.7199 0.0622 0.708(6) Uiso R . P 3 1
H2261 H 0.3728 0.8709 0.7819 0.0910 0.708(6) Uiso R . P 3 1
H2262 H 0.3651 1.0330 0.7774 0.0923 0.708(6) Uiso R . P 3 1
H2271 H 0.4313 1.0508 0.7119 0.1121 0.708(6) Uiso R . P 3 1
H2281 H 0.4768 0.8594 0.6898 0.1028 0.708(6) Uiso R . P 3 1
H2282 H 0.4442 0.7658 0.7338 0.1030 0.708(6) Uiso R . P 3 1
H2291 H 0.4058 0.8925 0.6005 0.0911 0.708(6) Uiso R . P 3 1
H2301 H 0.3514 0.7324 0.6854 0.0723 0.708(6) Uiso R . P 3 1
H2302 H 0.3280 0.8001 0.6076 0.0722 0.708(6) Uiso R . P 3 1
H2311 H 0.3925 0.6819 0.5561 0.1438 0.708(6) Uiso R . P 3 1
H2312 H 0.4511 0.7044 0.5872 0.1438 0.708(6) Uiso R . P 3 1
H2313 H 0.4170 0.6206 0.6309 0.1441 0.708(6) Uiso R . P 3 1
H2321 H 0.4991 0.9567 0.8019 0.1872 0.708(6) Uiso R . P 3 1
H2322 H 0.4674 1.0909 0.8115 0.1872 0.708(6) Uiso R . P 3 1
H2323 H 0.4520 0.9482 0.8444 0.1869 0.708(6) Uiso R . P 3 1
H3241 H 0.2792 0.7728 0.6525 0.1052 0.292(6) Uiso R . P 3 2
H3242 H 0.2780 0.8456 0.7246 0.1051 0.292(6) Uiso R . P 3 2
H3261 H 0.3602 0.8733 0.7841 0.1336 0.292(6) Uiso R . P 3 2
H3262 H 0.3387 1.0183 0.7607 0.1341 0.292(6) Uiso R . P 3 2
H3271 H 0.4140 1.0683 0.7196 0.1439 0.292(6) Uiso R . P 3 2
H3281 H 0.4791 0.9128 0.7318 0.1440 0.292(6) Uiso R . P 3 2
H3282 H 0.4469 0.8114 0.7695 0.1439 0.292(6) Uiso R . P 3 2
H3291 H 0.4220 0.8897 0.6261 0.1422 0.292(6) Uiso R . P 3 2
H3301 H 0.3674 0.7117 0.6987 0.1320 0.292(6) Uiso R . P 3 2
H3302 H 0.3518 0.7503 0.6169 0.1321 0.292(6) Uiso R . P 3 2
H3311 H 0.4351 0.6726 0.5993 0.1525 0.292(6) Uiso R . P 3 2
H3312 H 0.4842 0.7351 0.6420 0.1525 0.292(6) Uiso R . P 3 2
H3313 H 0.4521 0.6390 0.6786 0.1525 0.292(6) Uiso R . P 3 2
H3321 H 0.4682 1.0799 0.8232 0.1539 0.292(6) Uiso R . P 3 2
H3322 H 0.4145 1.1225 0.8327 0.1539 0.292(6) Uiso R . P 3 2
H3323 H 0.4352 0.9822 0.8574 0.1539 0.292(6) Uiso R . P 3 2

loop_
_atom_site_aniso_label
_atom_site_aniso_U_11
_atom_site_aniso_U_22
_atom_site_aniso_U_33
_atom_site_aniso_U_23
_atom_site_aniso_U_13
_atom_site_aniso_U_12
O1 0.0627(12) 0.0570(12) 0.0518(10) 0.0053(9) -0.0145(9) -0.0224(10)
C2 0.0671(17) 0.0399(13) 0.0420(12) 0.0016(10) -0.0036(11) -0.0139(12)
C3 0.0539(13) 0.0362(11) 0.0317(10) -0.0009(9) 0.0012(9) -0.0096(10)
N4 0.0385(10) 0.0394(10) 0.0377(9) -0.0007(8) 0.0043(7) -0.0073(8)
C5 0.0413(13) 0.0546(15) 0.0558(15) 0.0053(12) 0.0005(11) -0.0039(11)
C6 0.0466(14) 0.0698(19) 0.0609(16) 0.0151(15) -0.0068(12) -0.0196(14)
C7 0.0411(11) 0.0277(9) 0.0336(10) 0.0004(8) 0.0073(8) -0.0020(8)
O8 0.0435(9) 0.0512(10) 0.0460(9) -0.0093(8) 0.0161(7) -0.0038(8)
C9 0.0371(10) 0.0240(9) 0.0281(9) -0.0029(7) 0.0066(8) -0.0014(8)
C10 0.0392(11) 0.0283(9) 0.0258(9) 0.0004(7) 0.0023(7) -0.0002(8)
C11 0.0399(11) 0.0281(9) 0.0225(8) 0.0020(7) 0.0051(7) 0.0000(8)
C12 0.0375(10) 0.0233(8) 0.0238(8) -0.0018(7) 0.0057(7) 0.0013(7)
C13 0.0408(11) 0.0330(10) 0.0218(8) 0.0010(7) 0.0028(7) -0.0012(8)
C14 0.0442(11) 0.0325(10) 0.0235(8) -0.0001(7) 0.0082(8) -0.0034(9)
C15 0.0364(10) 0.0222(8) 0.0243(8) 0.0017(7) 0.0046(7) 0.0030(7)
C16 0.0385(10) 0.0257(9) 0.0238(8) -0.0025(7) 0.0044(7) 0.0003(8)
C17 0.0406(11) 0.0280(9) 0.0287(9) 0.0002(7) 0.0090(8) 0.0032(8)
C18 0.0332(9) 0.0241(9) 0.0352(10) 0.0019(7) 0.0061(8) 0.0024(7)
C19 0.0391(11) 0.0350(10) 0.0277(9) -0.0002(8) 0.0006(8) -0.0007(9)
C20 0.0392(11) 0.0359(10) 0.0230(8) 0.0010(8) 0.0047(7) 0.0005(8)
O21 0.0361(7) 0.0401(8) 0.0386(7) 0.0002(6) 0.0065(6) -0.0032(6)
C22 0.0413(11) 0.0488(13) 0.0427(11) 0.0017(10) 0.0012(9) -0.0083(10)
C23 0.0457(14) 0.072(2) 0.0483(15) -0.0007(14) 0.0074(11) -0.0113(14)
C24 0.0386(12) 0.0626(17) 0.0450(13) -0.0021(12) 0.0077(10) -0.0063(12)
N25 0.0388(11) 0.0719(16) 0.0635(14) 0.0014(12) 0.0110(10) -0.0072(10)
C26 0.0393(15) 0.089(2) 0.077(2) -0.0023(16) 0.0164(13) 0.0003(14)
C27 0.0487(17) 0.121(3) 0.117(3) -0.013(2) 0.0343(16) -0.0113(17)
C28 0.0539(19) 0.126(3) 0.137(3) -0.019(2) 0.0280(19) -0.0152(19)
C29 0.0526(18) 0.108(3) 0.137(3) -0.017(2) 0.0202(18) -0.0213(17)
C30 0.0460(16) 0.081(2) 0.091(2) -0.0092(17) 0.0033(14) -0.0129(15)
C31 0.068(3) 0.143(4) 0.139(4) -0.025(3) 0.045(3) 0.001(3)
C32 0.071(3) 0.125(4) 0.170(4) -0.032(3) 0.009(3) -0.030(3)
O33 0.0549(12) 0.0757(15) 0.0866(16) 0.0140(13) 0.0177(11) -0.0024(11)
C123 0.046(4) 0.080(6) 0.073(6) 0.023(5) 0.002(4) -0.017(4)
C124 0.052(4) 0.115(8) 0.098(7) 0.024(6) 0.008(5) -0.002(5)
N125 0.054(4) 0.127(8) 0.108(7) 0.026(6) 0.009(5) -0.006(5)
C126 0.055(5) 0.132(8) 0.111(8) 0.025(7) 0.011(5) -0.006(5)
C127 0.059(5) 0.138(9) 0.117(8) 0.023(7) 0.012(5) -0.012(6)
C128 0.060(5) 0.140(9) 0.118(8) 0.021(7) 0.012(6) -0.011(6)
C129 0.059(5) 0.138(9) 0.117(8) 0.022(7) 0.012(5) -0.012(6)
C130 0.057(5) 0.131(8) 0.111(8) 0.023(7) 0.009(5) -0.009(5)
C131 0.061(6) 0.141(10) 0.121(9) 0.020(8) 0.014(6) -0.012(7)
C132 0.066(7) 0.140(10) 0.120(9) 0.020(8) 0.010(6) -0.013(7)
O201 0.0512(10) 0.0723(13) 0.0488(10) -0.0210(9) 0.0066(8) -0.0182(10)
C202 0.0532(14) 0.0529(14) 0.0364(11) -0.0106(10) 0.0088(10) -0.0066(11)
C203 0.0457(12) 0.0396(12) 0.0441(12) -0.0135(10) 0.0091(10) 0.0000(10)
N204 0.0408(10) 0.0375(10) 0.0330(9) -0.0023(7) 0.0072(7) -0.0059(8)
C205 0.0567(15) 0.0564(15) 0.0409(12) -0.0017(11) 0.0124(11) -0.0215(13)
C206 0.0429(14) 0.088(2) 0.0531(15) -0.0184(15) 0.0115(11) -0.0195(14)
C207 0.0370(10) 0.0344(10) 0.0244(8) 0.0014(8) 0.0044(7) -0.0002(8)
O208 0.0397(8) 0.0533(10) 0.0350(8) -0.0127(7) 0.0103(6) -0.0065(7)
C209 0.0345(10) 0.0299(10) 0.0238(8) -0.0001(7) 0.0033(7) 0.0002(8)
C210 0.0364(10) 0.0278(9) 0.0254(8) 0.0004(7) 0.0058(7) 0.0057(8)
C211 0.0377(10) 0.0229(9) 0.0268(9) 0.0008(7) 0.0073(7) 0.0017(8)
C212 0.0355(10) 0.0257(9) 0.0205(8) -0.0008(7) 0.0051(7) 0.0019(8)
C213 0.0378(11) 0.0233(9) 0.0414(11) 0.0004(8) 0.0061(8) 0.0054(8)
C214 0.0390(11) 0.0232(9) 0.0447(11) 0.0021(8) 0.0050(9) 0.0010(8)
C215 0.0352(10) 0.0259(9) 0.0230(8) 0.0027(7) 0.0054(7) 0.0047(8)
C216 0.0391(11) 0.0291(10) 0.0383(10) -0.0071(8) 0.0091(8) 0.0015(8)
C217 0.0393(11) 0.0352(11) 0.0421(11) -0.0068(9) 0.0131(9) 0.0047(9)
C218 0.0336(9) 0.0331(10) 0.0308(9) 0.0041(8) 0.0074(7) 0.0015(8)
C219 0.0391(11) 0.0262(9) 0.0401(11) -0.0022(8) 0.0080(8) -0.0004(8)
C220 0.0382(10) 0.0253(9) 0.0321(9) -0.0016(7) 0.0090(8) 0.0036(8)
O221 0.0360(7) 0.0409(8) 0.0487(8) 0.0005(7) 0.0128(6) -0.0010(6)
C222 0.0445(12) 0.0471(12) 0.0730(16) -0.0078(12) 0.0120(11) -0.0085(10)
C223 0.0471(12) 0.0600(16) 0.0764(17) 0.0040(14) 0.0127(11) -0.0089(12)
C224 0.0440(14) 0.060(2) 0.0514(17) -0.0143(15) 0.0126(12) -0.0079(15)
N225 0.0401(13) 0.0645(17) 0.0641(17) 0.0001(14) 0.0122(12) -0.0076(13)
C226 0.0517(18) 0.092(3) 0.083(2) -0.021(2) 0.0034(16) -0.004(2)
C227 0.0528(19) 0.115(3) 0.112(3) -0.026(2) 0.0104(19) -0.010(2)
C228 0.0466(19) 0.107(3) 0.102(3) -0.009(2) 0.0112(18) -0.002(2)
C229 0.0486(19) 0.092(3) 0.089(2) -0.004(2) 0.0178(16) 0.0031(19)
C230 0.0441(17) 0.068(2) 0.066(2) -0.0031(16) 0.0073(15) -0.0008(16)
C231 0.070(3) 0.112(4) 0.108(4) -0.016(3) 0.022(3) 0.021(3)
C232 0.079(3) 0.148(5) 0.135(4) -0.040(4) -0.007(3) -0.010(4)
C324 0.058(3) 0.086(4) 0.118(5) 0.008(4) 0.010(3) 0.007(3)
N325 0.058(3) 0.109(5) 0.141(5) -0.003(4) 0.009(3) 0.002(3)
C326 0.063(4) 0.120(5) 0.150(6) -0.017(5) 0.011(4) 0.003(4)
C327 0.063(4) 0.130(6) 0.163(6) -0.022(5) 0.008(4) 0.002(4)
C328 0.061(4) 0.132(6) 0.162(7) -0.022(5) 0.005(4) 0.004(4)
C329 0.062(4) 0.130(6) 0.159(6) -0.019(5) 0.006(4) 0.002(4)
C330 0.062(3) 0.117(5) 0.149(6) -0.014(5) 0.007(4) 0.004(3)
C331 0.072(5) 0.138(7) 0.169(8) -0.025(6) 0.011(6) 0.006(5)
C332 0.073(5) 0.137(7) 0.168(7) -0.026(6) 0.001(5) 0.004(5)

loop_
_atom_type_symbol
_atom_type_scat_dispersion_real
_atom_type_scat_dispersion_imag
_atom_type_scat_Cromer_Mann_a1
_atom_type_scat_Cromer_Mann_b1
_atom_type_scat_Cromer_Mann_a2
_atom_type_scat_Cromer_Mann_b2
_atom_type_scat_Cromer_Mann_a3
_atom_type_scat_Cromer_Mann_b3
_atom_type_scat_Cromer_Mann_a4
_atom_type_scat_Cromer_Mann_b4
_atom_type_scat_Cromer_Mann_c
_atom_type_scat_source
C 0.0181 0.0091 2.3100 20.8439 1.0200 10.2075 1.5886 0.5687 0.8650 51.6512 0.2156 'International Tables Vol C 4.2.6.8 and 6.1.1.4'
H 0.0000 0.0000 0.4930 10.5109 0.3229 26.1257 0.1402 3.1424 0.0408 57.7998 0.0030 'International Tables Vol C 4.2.6.8 and 6.1.1.4'
N 0.0311 0.0180 12.2126 0.0057 3.1322 9.8933 2.0125 28.9975 1.1663 0.5826 -11.5290 'International Tables Vol C 4.2.6.8 and 6.1.1.4'
O 0.0492 0.0322 3.0485 13.2771 2.2868 5.7011 1.5463 0.3239 0.8670 32.9089 0.2508 'International Tables Vol C 4.2.6.8 and 6.1.1.4'

loop_
_geom_angle_atom_site_label_1
_geom_angle_atom_site_label_2
_geom_angle_atom_site_label_3
_geom_angle
_geom_angle_publ_flag
C2 O1 C6 109.5(2) yes
O1 C2 C3 111.8(2) yes
O1 C2 H21 110.0 no
C3 C2 H21 109.6 no
O1 C2 H22 106.9 no
C3 C2 H22 109.5 no
H21 C2 H22 109.0 no
C2 C3 N4 109.1(2) yes
C2 C3 H31 109.7 no
N4 C3 H31 109.9 no
C2 C3 H32 109.2 no
N4 C3 H32 109.3 no
H31 C3 H32 109.7 no
C3 N4 C5 113.7(2) yes
C3 N4 C7 126.2(2) yes
C5 N4 C7 120.0(2) yes
N4 C5 C6 110.4(2) yes
N4 C5 H51 110.5 no
C6 C5 H51 111.5 no
N4 C5 H52 106.9 no
C6 C5 H52 107.5 no
H51 C5 H52 109.9 no
C5 C6 O1 111.9(2) yes
C5 C6 H61 109.4 no
O1 C6 H61 110.2 no
C5 C6 H62 108.3 no
O1 C6 H62 106.4 no
H61 C6 H62 110.6 no
N4 C7 O8 121.7(2) yes
N4 C7 C9 119.20(18) yes
O8 C7 C9 119.04(19) yes
C7 C9 C10 122.30(18) yes
C7 C9 C14 119.21(18) yes
C10 C9 C14 117.85(19) yes
C9 C10 C11 120.89(18) yes
C9 C10 H101 120.0 no
C11 C10 H101 118.9 no
C10 C11 C12 121.97(18) yes
C10 C11 H111 118.6 no
C12 C11 H111 119.3 no
C11 C12 C13 116.76(19) yes
C11 C12 C15 120.93(17) yes
C13 C12 C15 122.31(17) yes
C12 C13 C14 121.40(18) yes
C12 C13 H131 119.2 no
C14 C13 H131 119.4 no
C9 C14 C13 121.11(18) yes
C9 C14 H141 118.9 no
C13 C14 H141 120.0 no
C12 C15 C16 120.77(17) yes
C12 C15 C20 122.52(17) yes
C16 C15 C20 116.71(19) yes
C15 C16 C17 122.03(18) yes
C15 C16 H161 119.2 no
C17 C16 H161 118.8 no
C16 C17 C18 120.25(18) yes
C16 C17 H171 119.5 no
C18 C17 H171 120.2 no
C17 C18 C19 119.19(18) yes
C17 C18 O21 115.52(14) yes
C19 C18 O21 125.29(15) yes
C18 C19 C20 119.83(18) yes
C18 C19 H191 120.3 no
C20 C19 H191 119.9 no
C15 C20 C19 121.98(18) yes
C15 C20 H201 119.3 no
C19 C20 H201 118.7 no
C18 O21 C22 118.80(5) yes
O21 C22 C23 105.10(6) yes
O21 C22 H221 110.7 no
C23 C22 H221 112.1 no
O21 C22 H222 110.3 no
C23 C22 H222 111.2 no
H221 C22 H222 107.5 no
O21 C22 C123 105.14(7) yes
O21 C22 H223 110.2 no
C123 C22 H223 110.9 no
O21 C22 H224 110.7 no
C123 C22 H224 110.4 no
H223 C22 H224 109.4 no
C22 C23 C24 113.59(6) yes
C22 C23 H231 109.6 no
C24 C23 H231 109.6 no
C22 C23 H232 106.3 no
C24 C23 H232 106.2 no
H231 C23 H232 111.4 no
C23 C24 N25 111.54(6) yes
C23 C24 H241 109.1 no
N25 C24 H241 107.6 no
C23 C24 H242 109.1 no
N25 C24 H242 109.6 no
H241 C24 H242 109.8 no
C24 N25 C26 110.45(5) yes
C24 N25 C30 110.46(5) yes
C26 N25 C30 110.32(5) yes
N25 C26 C27 111.84(7) yes
N25 C26 H261 108.2 no
C27 C26 H261 109.8 no
N25 C26 H262 109.7 no
C27 C26 H262 109.0 no
H261 C26 H262 108.3 no
C26 C27 C28 109.32(5) yes
C26 C27 C31 111.18(7) yes
C28 C27 C31 111.19(7) yes
C26 C27 H271 109.5 no
C28 C27 H271 107.2 no
C31 C27 H271 108.4 no
C27 C28 C29 111.16(7) yes
C27 C28 H281 110.1 no
C29 C28 H281 109.3 no
C27 C28 H282 108.4 no
C29 C28 H282 108.2 no
H281 C28 H282 109.6 no
C28 C29 C30 109.35(5) yes
C28 C29 C32 111.17(7) yes
C30 C29 C32 111.15(7) yes
C28 C29 H291 108.9 no
C30 C29 H291 109.5 no
C32 C29 H291 106.7 no
C29 C30 N25 111.79(7) yes
C29 C30 H302 110.2 no
N25 C30 H302 109.5 no
C29 C30 H303 110.3 no
N25 C30 H303 107.1 no
H302 C30 H303 107.8 no
C27 C31 H311 110.4 no
C27 C31 H312 107.9 no
H311 C31 H312 111.8 no
C27 C31 H313 109.0 no
H311 C31 H313 109.3 no
H312 C31 H313 108.4 no
C29 C32 H321 108.1 no
C29 C32 H322 109.3 no
H321 C32 H322 110.3 no
C29 C32 H323 110.3 no
H321 C32 H323 108.4 no
H322 C32 H323 110.4 no
H331 O33 H332 109.8 no
C22 C123 C124 113.50(7) yes
C22 C123 H1231 108.2 no
C124 C123 H1231 107.7 no
C22 C123 H1232 109.0 no
C124 C123 H1232 108.9 no
H1231 C123 H1232 109.5 no
C123 C124 N125 111.55(7) yes
C123 C124 H1241 108.9 no
N125 C124 H1241 109.2 no
C123 C124 H1242 108.4 no
N125 C124 H1242 109.2 no
H1241 C124 H1242 109.6 no
C124 N125 C126 110.44(5) yes
C124 N125 C130 110.45(5) yes
C126 N125 C130 110.32(5) yes
N125 C126 C127 111.82(7) yes
N125 C126 H1262 108.3 no
C127 C126 H1262 109.3 no
N125 C126 H1263 109.1 no
C127 C126 H1263 109.3 no
H1262 C126 H1263 109.0 no
C126 C127 C128 109.33(5) yes
C126 C127 C131 111.17(7) yes
C128 C127 C131 111.18(7) yes
C126 C127 H1271 108.5 no
C128 C127 H1271 108.6 no
C131 C127 H1271 107.9 no
C127 C128 C129 111.13(7) yes
C127 C128 H1281 109.3 no
C129 C128 H1281 109.4 no
C127 C128 H1282 109.4 no
C129 C128 H1282 108.1 no
H1281 C128 H1282 109.5 no
C128 C129 C130 109.33(5) yes
C128 C129 C132 111.17(7) yes
C130 C129 C132 111.18(7) yes
C128 C129 H1291 107.6 no
C130 C129 H1291 109.2 no
C132 C129 H1291 108.3 no
C129 C130 N125 111.84(7) yes
C129 C130 H1302 109.2 no
N125 C130 H1302 109.3 no
C129 C130 H1303 108.2 no
N125 C130 H1303 108.8 no
H1302 C130 H1303 109.4 no
C127 C131 H1311 109.9 no
C127 C131 H1312 108.7 no
H1311 C131 H1312 109.5 no
C127 C131 H1313 109.8 no
H1311 C131 H1313 109.5 no
H1312 C131 H1313 109.5 no
C129 C132 H1321 109.3 no
C129 C132 H1322 109.3 no
H1321 C132 H1322 109.5 no
C129 C132 H1323 109.8 no
H1321 C132 H1323 109.5 no
H1322 C132 H1323 109.5 no
C202 O201 C206 109.5(2) yes
O201 C202 C203 111.8(2) yes
O201 C202 H2021 110.1 no
C203 C202 H2021 108.3 no
O201 C202 H2022 107.9 no
C203 C202 H2022 109.6 no
H2021 C202 H2022 109.1 no
C202 C203 N204 109.4(2) yes
C202 C203 H2031 110.0 no
N204 C203 H2031 109.9 no
C202 C203 H2032 110.0 no
N204 C203 H2032 107.9 no
H2031 C203 H2032 109.7 no
C203 N204 C205 112.93(19) yes
C203 N204 C207 125.10(19) yes
C205 N204 C207 121.55(19) yes
N204 C205 C206 111.0(2) yes
N204 C205 H2051 109.1 no
C206 C205 H2051 111.1 no
N204 C205 H2052 107.5 no
C206 C205 H2052 108.3 no
H2051 C205 H2052 109.8 no
C205 C206 O201 111.5(3) yes
C205 C206 H2061 107.9 no
O201 C206 H2061 109.9 no
C205 C206 H2062 110.9 no
O201 C206 H2062 108.1 no
H2061 C206 H2062 108.5 no
N204 C207 O208 122.4(2) yes
N204 C207 C209 118.04(18) yes
O208 C207 C209 119.40(19) yes
C207 C209 C210 119.77(18) yes
C207 C209 C214 121.50(19) yes
C210 C209 C214 118.44(19) yes
C209 C210 C211 120.39(18) yes
C209 C210 H2101 120.5 no
C211 C210 H2101 119.1 no
C210 C211 C212 121.52(18) yes
C210 C211 H2111 119.2 no
C212 C211 H2111 119.3 no
C211 C212 C213 117.37(19) yes
C211 C212 C215 121.22(18) yes
C213 C212 C215 121.41(18) yes
C212 C213 C214 121.18(19) yes
C212 C213 H2131 120.3 no
C214 C213 H2131 118.5 no
C209 C214 C213 121.03(19) yes
C209 C214 H2141 120.3 no
C213 C214 H2141 118.6 no
C212 C215 C216 121.36(18) yes
C212 C215 C220 121.53(17) yes
C216 C215 C220 117.11(19) yes
C215 C216 C217 121.5(2) yes
C215 C216 H2161 119.6 no
C217 C216 H2161 118.8 no
C216 C217 C218 120.52(19) yes
C216 C217 H2171 119.5 no
C218 C217 H2171 119.9 no
C217 C218 C219 118.95(19) yes
C217 C218 O221 116.64(15) yes
C219 C218 O221 124.41(15) yes
C218 C219 C220 119.89(19) yes
C218 C219 H2191 120.4 no
C220 C219 H2191 119.7 no
C219 C220 C215 122.02(19) yes
C219 C220 H2201 119.9 no
C215 C220 H2201 118.1 no
C218 O221 C222 118.69(5) yes
O221 C222 C223 110.76(5) yes
O221 C222 H2221 108.4 no
C223 C222 H2221 109.4 no
O221 C222 H2222 107.1 no
C223 C222 H2222 112.0 no
H2221 C222 H2222 109.2 no
C222 C223 C224 114.73(7) yes
C222 C223 H2231 111.7 no
C224 C223 H2231 108.7 no
C222 C223 H2232 106.0 no
C224 C223 H2232 105.2 no
H2231 C223 H2232 110.3 no
C222 C223 C324 114.91(7) yes
C222 C223 H2233 108.9 no
C324 C223 H2233 105.1 no
C222 C223 H2234 108.6 no
C324 C223 H2234 108.5 no
H2233 C223 H2234 110.7 no
C223 C224 N225 113.90(7) yes
C223 C224 H2241 105.3 no
N225 C224 H2241 106.8 no
C223 C224 H2242 108.9 no
N225 C224 H2242 108.3 no
H2241 C224 H2242 113.7 no
C224 N225 C226 111.51(5) yes
C224 N225 C230 111.49(5) yes
C226 N225 C230 110.86(5) yes
N225 C226 C227 112.81(7) yes
N225 C226 H2261 105.0 no
C227 C226 H2261 110.6 no
N225 C226 H2262 108.9 no
C227 C226 H2262 110.2 no
H2261 C226 H2262 109.2 no
C226 C227 C228 107.97(5) yes
C226 C227 C232 112.24(7) yes
C228 C227 C232 112.22(7) yes
C226 C227 H2271 108.6 no
C228 C227 H2271 111.2 no
C232 C227 H2271 104.6 no
C227 C228 C229 112.15(7) yes
C227 C228 H2281 108.3 no
C229 C228 H2281 108.0 no
C227 C228 H2282 109.3 no
C229 C228 H2282 108.4 no
H2281 C228 H2282 110.7 no
C228 C229 C230 108.02(5) yes
C228 C229 C231 112.23(7) yes
C230 C229 C231 112.21(7) yes
C228 C229 H2291 109.9 no
C230 C229 H2291 108.4 no
C231 C229 H2291 106.0 no
C229 C230 N225 112.97(7) yes
C229 C230 H2301 108.4 no
N225 C230 H2301 108.0 no
C229 C230 H2302 106.7 no
N225 C230 H2302 109.6 no
H2301 C230 H2302 111.2 no
C229 C231 H2311 109.9 no
C229 C231 H2312 109.6 no
H2311 C231 H2312 109.4 no
C229 C231 H2313 108.2 no
H2311 C231 H2313 110.0 no
H2312 C231 H2313 109.7 no
C227 C232 H2321 109.9 no
C227 C232 H2322 106.4 no
H2321 C232 H2322 109.7 no
C227 C232 H2323 107.6 no
H2321 C232 H2323 110.7 no
H2322 C232 H2323 112.4 no
C223 C324 N325 113.79(7) yes
C223 C324 H3241 107.3 no
N325 C324 H3241 107.7 no
C223 C324 H3242 109.6 no
N325 C324 H3242 109.4 no
H3241 C324 H3242 108.9 no
C324 N325 C326 111.52(5) yes
C324 N325 C330 111.53(5) yes
C326 N325 C330 110.87(5) yes
N325 C326 C327 112.83(7) yes
N325 C326 H3261 108.1 no
C327 C326 H3261 108.5 no
N325 C326 H3262 108.5 no
C327 C326 H3262 109.1 no
H3261 C326 H3262 109.8 no
C326 C327 C328 107.98(5) yes
C326 C327 C332 112.22(7) yes
C328 C327 C332 112.25(7) yes
C326 C327 H3271 109.7 no
C328 C327 H3271 107.6 no
C332 C327 H3271 106.9 no
C327 C328 C329 112.14(7) yes
C327 C328 H3281 109.4 no
C329 C328 H3281 108.7 no
C327 C328 H3282 107.7 no
C329 C328 H3282 108.4 no
H3281 C328 H3282 110.4 no
C328 C329 C330 108.00(5) yes
C328 C329 C331 112.24(7) yes
C330 C329 C331 112.24(7) yes
C328 C329 H3291 107.8 no
C330 C329 H3291 108.8 no
C331 C329 H3291 107.7 no
C329 C330 N325 112.86(7) yes
C329 C330 H3301 108.4 no
N325 C330 H3301 108.9 no
C329 C330 H3302 107.5 no
N325 C330 H3302 109.0 no
H3301 C330 H3302 110.2 no
C329 C331 H3311 109.5 no
C329 C331 H3312 109.5 no
H3311 C331 H3312 109.5 no
C329 C331 H3313 109.5 no
H3311 C331 H3313 109.5 no
H3312 C331 H3313 109.5 no
C327 C332 H3321 109.5 no
C327 C332 H3322 109.5 no
H3321 C332 H3322 109.5 no
C327 C332 H3323 109.4 no
H3321 C332 H3323 109.5 no
H3322 C332 H3323 109.5 no

loop_
_geom_bond_atom_site_label_1
_geom_bond_atom_site_label_2
_geom_bond_distance
_geom_bond_publ_flag
O1 C2 1.416(4) yes
O1 C6 1.421(4) yes
C2 C3 1.520(3) yes
C2 H21 0.987 no
C2 H22 0.982 no
C3 N4 1.462(3) yes
C3 H31 0.981 no
C3 H32 0.981 no
N4 C5 1.469(3) yes
N4 C7 1.355(3) yes
C5 C6 1.516(4) yes
C5 H51 0.958 no
C5 H52 0.963 no
C6 H61 0.983 no
C6 H62 0.968 no
C7 O8 1.237(3) yes
C7 C9 1.497(3) yes
C9 C10 1.397(3) yes
C9 C14 1.398(3) yes
C10 C11 1.377(3) yes
C10 H101 0.935 no
C11 C12 1.402(3) yes
C11 H111 0.933 no
C12 C13 1.405(3) yes
C12 C15 1.476(3) yes
C13 C14 1.382(3) yes
C13 H131 0.930 no
C14 H141 0.942 no
C15 C16 1.405(3) yes
C15 C20 1.400(3) yes
C16 C17 1.375(3) yes
C16 H161 0.940 no
C17 C18 1.393(3) yes
C17 H171 0.948 no
C18 C19 1.395(3) yes
C18 O21 1.363(2) yes
C19 C20 1.386(3) yes
C19 H191 0.923 no
C20 H201 0.936 no
O21 C22 1.432(2) yes
C22 C23 1.524(3) yes
C22 H221 0.974 no
C22 H222 0.954 no
C22 C123 1.479(6) yes
C22 H223 0.970 no
C22 H224 0.968 no
C23 C24 1.491(3) yes
C23 H231 0.976 no
C23 H232 0.996 no
C24 N25 1.468(3) yes
C24 H241 0.958 no
C24 H242 0.974 no
N25 C26 1.479(3) yes
N25 C30 1.458(3) yes
C26 C27 1.521(3) yes
C26 H261 0.979 no
C26 H262 0.991 no
C27 C28 1.521(4) yes
C27 C31 1.507(5) yes
C27 H271 1.013 no
C28 C29 1.532(4) yes
C28 H281 0.989 no
C28 H282 0.992 no
C29 C30 1.525(3) yes
C29 C32 1.492(5) yes
C29 H291 0.989 no
C30 H302 0.976 no
C30 H303 0.973 no
C31 H311 0.974 no
C31 H312 0.974 no
C31 H313 0.972 no
C32 H321 0.985 no
C32 H322 0.976 no
C32 H323 0.987 no
O33 H331 0.882 no
O33 H332 0.881 no
C123 C124 1.450(7) yes
C123 H1231 0.965 no
C123 H1232 0.973 no
C124 N125 1.457(5) yes
C124 H1241 0.970 no
C124 H1242 0.970 no
N125 C126 1.467(5) yes
N125 C130 1.474(5) yes
C126 C127 1.519(5) yes
C126 H1262 0.970 no
C126 H1263 0.971 no
C127 C128 1.522(5) yes
C127 C131 1.493(7) yes
C127 H1271 0.984 no
C128 C129 1.520(5) yes
C128 H1281 0.972 no
C128 H1282 0.972 no
C129 C130 1.527(5) yes
C129 C132 1.497(7) yes
C129 H1291 0.981 no
C130 H1302 0.971 no
C130 H1303 0.971 no
C131 H1311 0.950 no
C131 H1312 0.950 no
C131 H1313 0.950 no
C132 H1321 0.950 no
C132 H1322 0.950 no
C132 H1323 0.950 no
O201 C202 1.421(3) yes
O201 C206 1.417(3) yes
C202 C203 1.511(3) yes
C202 H2021 0.990 no
C202 H2022 0.980 no
C203 N204 1.467(3) yes
C203 H2031 0.968 no
C203 H2032 0.984 no
N204 C205 1.462(3) yes
N204 C207 1.351(3) yes
C205 C206 1.498(4) yes
C205 H2051 0.958 no
C205 H2052 0.966 no
C206 H2061 0.975 no
C206 H2062 0.962 no
C207 O208 1.237(3) yes
C207 C209 1.497(3) yes
C209 C210 1.394(3) yes
C209 C214 1.395(3) yes
C210 C211 1.387(3) yes
C210 H2101 0.934 no
C211 C212 1.401(3) yes
C211 H2111 0.940 no
C212 C213 1.401(3) yes
C212 C215 1.482(3) yes
C213 C214 1.381(3) yes
C213 H2131 0.935 no
C214 H2141 0.922 no
C215 C216 1.401(3) yes
C215 C220 1.390(3) yes
C216 C217 1.379(3) yes
C216 H2161 0.937 no
C217 C218 1.396(3) yes
C217 H2171 0.939 no
C218 C219 1.386(3) yes
C218 O221 1.365(2) yes
C219 C220 1.392(3) yes
C219 H2191 0.934 no
C220 H2201 0.937 no
O221 C222 1.411(2) yes
C222 C223 1.503(3) yes
C222 H2221 0.921 no
C222 H2222 1.005 no
C223 C224 1.453(4) yes
C223 H2231 1.000 no
C223 H2232 1.009 no
C223 C324 1.436(6) yes
C223 H2233 0.981 no
C223 H2234 0.986 no
C224 N225 1.463(3) yes
C224 H2241 0.964 no
C224 H2242 1.004 no
N225 C226 1.424(3) yes
N225 C230 1.452(3) yes
C226 C227 1.531(3) yes
C226 H2261 0.995 no
C226 H2262 1.009 no
C227 C228 1.522(4) yes
C227 C232 1.448(5) yes
C227 H2271 0.998 no
C228 C229 1.527(4) yes
C228 H2281 0.992 no
C228 H2282 0.992 no
C229 C230 1.527(3) yes
C229 C231 1.466(5) yes
C229 H2291 1.005 no
C230 H2301 1.009 no
C230 H2302 1.004 no
C231 H2311 0.973 no
C231 H2312 0.982 no
C231 H2313 0.973 no
C232 H2321 0.997 no
C232 H2322 0.985 no
C232 H2323 0.998 no
C324 N325 1.470(4) yes
C324 H3241 0.971 no
C324 H3242 0.969 no
N325 C326 1.425(5) yes
N325 C330 1.439(5) yes
C326 C327 1.525(5) yes
C326 H3261 0.976 no
C326 H3262 0.975 no
C327 C328 1.527(5) yes
C327 C332 1.445(7) yes
C327 H3271 0.989 no
C328 C329 1.532(5) yes
C328 H3281 0.975 no
C328 H3282 0.971 no
C329 C330 1.527(5) yes
C329 C331 1.455(7) yes
C329 H3291 0.986 no
C330 H3301 0.976 no
C330 H3302 0.980 no
C331 H3311 0.950 no
C331 H3312 0.950 no
C331 H3313 0.950 no
C332 H3321 0.950 no
C332 H3322 0.950 no
C332 H3323 0.950 no

loop_
_geom_hbond_atom_site_label_D
_geom_hbond_atom_site_label_H
_geom_hbond_atom_site_label_A
_geom_hbond_site_symmetry_A
_geom_hbond_angle_DHA
_geom_hbond_distance_DH
_geom_hbond_distance_HA
_geom_hbond_distance_DA
_geom_hbond_publ_flag
C2 H21 O221 2_566 156 0.99 2.51 3.434(8) yes
C10 H101 O208 3_564 161 0.93 2.46 3.361(8) yes
C22 H222 O8 2_576 148 0.95 2.50 3.341(8) yes
C22 H224 O8 2_576 142 0.97 2.52 3.341(8) yes
C124 H231 O21 . 134 1.00 2.51 3.293(8) yes
O33 H331 N25 1_545 171 0.88 2.01 2.880(8) yes
O33 H331 N125 1_545 171 0.88 2.11 2.982(8) yes
O33 H332 O208 2_566 168 0.88 2.03 2.896(8) yes
C28 H1281 C32 . 122 1.07 1.76 2.495(8) yes
C232 H2322 C331 4_656 122 0.99 2.49 3.129(8) yes
C332 H2322 C331 4_656 148 1.03 2.49 3.413(8) yes
C326 H3262 O33 3_565 153 0.98 2.51 3.407(8) yes
C232 H3321 C331 4_656 125 0.93 2.50 3.129(8) yes
C332 H3321 C331 4_656 161 0.95 2.50 3.413(8) yes
